data_7017676
loop_
_publ_author_name
'Ali, Noorshida Mohd'
'Macleod, Voirrey L.'
'Jennison, Petter'
'Sazanovich, Igor V.'
'Hunter, Christopher A.'
'Weinstein, Julia A.'
'Ward, Michael D.'

_publ_section_title
;
 Luminescent cyanometallates based on phenylpyridine-Ir(iii) units:
 solvatochromism, metallochromism, and energy-transfer in Ir/Ln and Ir/Re
 complexes.
;
_journal_issue 8
_journal_name_full 'Dalton transactions (Cambridge, England : 2003)'
_journal_page_first 2408
_journal_page_last 2419
_journal_paper_doi 10.1039/c1dt11328c
_journal_volume 41
_journal_year 2012
_chemical_formula_sum 'C52 H48 Ir2 K2 N8 O4'
_chemical_formula_weight 1311.58
_chemical_name_systematic
;
?
;
_space_group_IT_number 14
_symmetry_cell_setting monoclinic
_symmetry_space_group_name_Hall '-P 2yn'
_symmetry_space_group_name_H-M 'P 1 21/n 1'
_atom_sites_solution_hydrogens geom
_atom_sites_solution_primary direct
_atom_sites_solution_secondary difmap
_audit_creation_method SHELXL-97
_cell_angle_alpha 90.00
_cell_angle_beta 109.9190(10)
_cell_angle_gamma 90.00
_cell_formula_units_Z 2
_cell_length_a 15.3695(5)
_cell_length_b 9.1499(3)
_cell_length_c 18.3135(6)
_cell_measurement_reflns_used 9863
_cell_measurement_temperature 150(2)
_cell_measurement_theta_max 27.54
_cell_measurement_theta_min 2.37
_cell_volume 2421.34(14)
_computing_cell_refinement 'Bruker SAINT'
_computing_data_collection 'Bruker APEX2'
_computing_data_reduction 'Bruker SAINT'
_computing_molecular_graphics 'Bruker SHELXTL'
_computing_publication_material 'Bruker SHELXTL'
_computing_structure_refinement 'SHELXL-97 (Sheldrick, 2008)'
_computing_structure_solution 'SHELXS-97 (Sheldrick, 2008)'
_diffrn_ambient_temperature 150(2)
_diffrn_measured_fraction_theta_full 0.998
_diffrn_measured_fraction_theta_max 0.998
_diffrn_measurement_device_type 'Bruker APEX-II CCD'
_diffrn_measurement_method '\f and \w scans'
_diffrn_radiation_monochromator graphite
_diffrn_radiation_source 'sealed tube'
_diffrn_radiation_type MoK\a
_diffrn_radiation_wavelength 0.71073
_diffrn_reflns_av_R_equivalents 0.0357
_diffrn_reflns_av_sigmaI/netI 0.0222
_diffrn_reflns_limit_h_max 19
_diffrn_reflns_limit_h_min -19
_diffrn_reflns_limit_k_max 11
_diffrn_reflns_limit_k_min -11
_diffrn_reflns_limit_l_max 23
_diffrn_reflns_limit_l_min -22
_diffrn_reflns_number 43123
_diffrn_reflns_theta_full 27.55
_diffrn_reflns_theta_max 27.55
_diffrn_reflns_theta_min 2.37
_exptl_absorpt_coefficient_mu 5.717
_exptl_absorpt_correction_T_max 0.7254
_exptl_absorpt_correction_T_min 0.4097
_exptl_absorpt_correction_type multi-scan
_exptl_absorpt_process_details SADABS
_exptl_crystal_colour Yellow
_exptl_crystal_density_diffrn 1.799
_exptl_crystal_density_method 'not measured'
_exptl_crystal_description Block
_exptl_crystal_F_000 1280
_exptl_crystal_size_max 0.19
_exptl_crystal_size_mid 0.07
_exptl_crystal_size_min 0.06
_refine_diff_density_max 1.080
_refine_diff_density_min -0.564
_refine_diff_density_rms 0.094
_refine_ls_extinction_method none
_refine_ls_goodness_of_fit_ref 1.045
_refine_ls_hydrogen_treatment constr
_refine_ls_matrix_type full
_refine_ls_number_parameters 307
_refine_ls_number_reflns 5572
_refine_ls_number_restraints 12
_refine_ls_restrained_S_all 1.050
_refine_ls_R_factor_all 0.0222
_refine_ls_R_factor_gt 0.0180
_refine_ls_shift/su_max 0.004
_refine_ls_shift/su_mean 0.000
_refine_ls_structure_factor_coef Fsqd
_refine_ls_weighting_details 'calc w=1/[\s^2^(Fo^2^)+(0.0210P)^2^+1.9696P] where P=(Fo^2^+2Fc^2^)/3'
_refine_ls_weighting_scheme calc
_refine_ls_wR_factor_gt 0.0430
_refine_ls_wR_factor_ref 0.0447
_reflns_number_gt 5000
_reflns_number_total 5572
_reflns_threshold_expression >2sigma(I)
_cod_data_source_file c1dt11328c.txt
_cod_data_source_block imw1500p21c
_cod_depositor_comments
;
The following automatic conversions were performed:

'_symmetry_cell_setting' value 'Monoclinic' changed to 'monoclinic'
according to /home/saulius/struct/CIF-dictionaries/cif_core.dic
dictionary named 'cif_core.dic' version 2.4.1 from
2010-06-29.

'_exptl_absorpt_correction_type' value 'Multi-scan'
changed to 'multi-scan' according to
/home/saulius/struct/CIF-dictionaries/cif_core.dic dictionary named
'cif_core.dic' version 2.4.1 from 2010-06-29.

Automatic conversion script
Id: cif_fix_values 1715 2011-07-08 13:25:40Z adriana 
;
_cod_original_sg_symbol_H-M 'P2(1)/n '
_cod_database_code 7017676

loop_
_symmetry_equiv_pos_as_xyz
'x, y, z'
'-x+1/2, y+1/2, -z+1/2'
'-x, -y, -z'
'x-1/2, -y-1/2, z-1/2'

loop_
_atom_site_label
_atom_site_type_symbol
_atom_site_fract_x
_atom_site_fract_y
_atom_site_fract_z
_atom_site_U_iso_or_equiv
_atom_site_adp_type
_atom_site_occupancy
_atom_site_symmetry_multiplicity
_atom_site_calc_flag
_atom_site_refinement_flags
Ir1 Ir 0.520535(6) 0.049513(10) 0.765617(5) 0.01556(4) Uani 1 1 d .
K1 K 0.37279(4) 0.08747(7) 0.50883(3) 0.02673(12) Uani 1 1 d .
N111 N 0.59494(13) 0.2402(2) 0.79148(11) 0.0183(4) Uani 1 1 d .
C112 C 0.58570(16) 0.3199(3) 0.85144(14) 0.0195(5) Uani 1 1 d .
C113 C 0.63703(19) 0.4486(3) 0.87440(16) 0.0269(6) Uani 1 1 d .
H113 H 0.6301 0.5054 0.9155 0.032 Uiso 1 1 calc R
C114 C 0.6973(2) 0.4939(3) 0.83828(17) 0.0312(6) Uani 1 1 d .
H114 H 0.7317 0.5816 0.8540 0.037 Uiso 1 1 calc R
C115 C 0.70726(19) 0.4097(3) 0.77849(17) 0.0307(6) Uani 1 1 d .
H115 H 0.7496 0.4375 0.7534 0.037 Uiso 1 1 calc R
C116 C 0.65461(17) 0.2855(3) 0.75650(15) 0.0253(6) Uani 1 1 d .
H116 H 0.6604 0.2291 0.7149 0.030 Uiso 1 1 calc R
C121 C 0.48491(16) 0.1201(3) 0.85784(13) 0.0185(5) Uani 1 1 d .
C122 C 0.52298(16) 0.2569(3) 0.88728(13) 0.0189(5) Uani 1 1 d .
C123 C 0.50299(18) 0.3232(3) 0.94894(15) 0.0251(6) Uani 1 1 d .
H123 H 0.5283 0.4163 0.9675 0.030 Uiso 1 1 calc R
C124 C 0.44647(18) 0.2531(3) 0.98262(15) 0.0271(6) Uani 1 1 d .
H124 H 0.4332 0.2976 1.0245 0.033 Uiso 1 1 calc R
C125 C 0.40929(17) 0.1180(3) 0.95507(14) 0.0247(6) Uani 1 1 d .
H125 H 0.3709 0.0694 0.9785 0.030 Uiso 1 1 calc R
C126 C 0.42752(17) 0.0530(3) 0.89363(15) 0.0217(5) Uani 1 1 d .
H126 H 0.4006 -0.0392 0.8751 0.026 Uiso 1 1 calc R
N211 N 0.43348(13) -0.1271(2) 0.74530(11) 0.0182(4) Uani 1 1 d .
C212 C 0.34345(16) -0.1025(3) 0.70002(14) 0.0192(5) Uani 1 1 d .
C213 C 0.27841(18) -0.2139(3) 0.68824(15) 0.0260(6) Uani 1 1 d .
H213 H 0.2156 -0.1961 0.6577 0.031 Uiso 1 1 calc R
C214 C 0.30455(19) -0.3494(3) 0.72056(15) 0.0278(6) Uani 1 1 d .
H214 H 0.2602 -0.4255 0.7124 0.033 Uiso 1 1 calc R
C215 C 0.39626(19) -0.3739(3) 0.76518(16) 0.0284(6) Uani 1 1 d .
H215 H 0.4159 -0.4670 0.7877 0.034 Uiso 1 1 calc R
C216 C 0.45817(18) -0.2609(3) 0.77614(14) 0.0240(5) Uani 1 1 d .
H216 H 0.5210 -0.2778 0.8067 0.029 Uiso 1 1 calc R
C221 C 0.40092(16) 0.1427(3) 0.69282(13) 0.0191(5) Uani 1 1 d .
C222 C 0.32510(17) 0.0462(3) 0.66826(14) 0.0192(5) Uani 1 1 d .
C223 C 0.23941(18) 0.0897(3) 0.61550(15) 0.0241(5) Uani 1 1 d .
H223 H 0.1896 0.0220 0.5989 0.029 Uiso 1 1 calc R
C224 C 0.22753(18) 0.2313(3) 0.58768(15) 0.0284(6) Uani 1 1 d .
H224 H 0.1695 0.2617 0.5521 0.034 Uiso 1 1 calc R
C225 C 0.30061(19) 0.3288(3) 0.61195(15) 0.0268(6) Uani 1 1 d .
H225 H 0.2921 0.4263 0.5931 0.032 Uiso 1 1 calc R
C226 C 0.38674(18) 0.2859(3) 0.66380(14) 0.0227(5) Uani 1 1 d .
H226 H 0.4361 0.3544 0.6795 0.027 Uiso 1 1 calc R
N312 N 0.43832(16) 0.0056(3) 0.39224(13) 0.0296(5) Uani 1 1 d .
C311 C 0.55195(17) 0.0071(3) 0.66704(15) 0.0207(5) Uani 1 1 d .
C411 C 0.63314(18) -0.0574(3) 0.84089(15) 0.0212(5) Uani 1 1 d .
N412 N 0.69531(16) -0.1143(3) 0.88528(14) 0.0321(5) Uani 1 1 d .
O511 O 0.29979(15) -0.1898(2) 0.50136(12) 0.0435(5) Uani 1 1 d .
H511 H 0.2593 -0.2395 0.4591 0.052 Uiso 1 1 d R
C512 C 0.3785(2) -0.2748(4) 0.5360(2) 0.0484(8) Uani 1 1 d U
H51A H 0.4033 -0.2936 0.4954 0.073 Uiso 1 1 d R
H51B H 0.3603 -0.3752 0.5354 0.073 Uiso 1 1 d R
H51C H 0.4209 -0.2223 0.5788 0.073 Uiso 1 1 d R
O611 O 0.32722(19) 0.3503(3) 0.43686(15) 0.0575(7) Uani 1 1 d .
H611 H 0.2820 0.4246 0.4286 0.069 Uiso 1 1 d R
C612 C 0.3817(3) 0.3899(5) 0.3929(3) 0.0737(12) Uani 1 1 d U
H61A H 0.4037 0.4889 0.3970 0.110 Uiso 1 1 d R
H61B H 0.4169 0.3068 0.3871 0.110 Uiso 1 1 d R
H61C H 0.3454 0.3872 0.3386 0.110 Uiso 1 1 d R

loop_
_atom_site_aniso_label
_atom_site_aniso_U_11
_atom_site_aniso_U_22
_atom_site_aniso_U_33
_atom_site_aniso_U_23
_atom_site_aniso_U_13
_atom_site_aniso_U_12
Ir1 0.01418(5) 0.01783(6) 0.01363(5) -0.00253(3) 0.00340(4) 0.00025(3)
K1 0.0298(3) 0.0294(3) 0.0220(3) -0.0020(2) 0.0102(2) 0.0025(2)
N111 0.0157(10) 0.0200(11) 0.0172(10) -0.0018(8) 0.0032(8) -0.0008(8)
C112 0.0156(11) 0.0219(13) 0.0174(11) -0.0006(10) 0.0010(9) 0.0012(9)
C113 0.0282(14) 0.0253(14) 0.0257(14) -0.0067(11) 0.0074(11) -0.0029(11)
C114 0.0292(15) 0.0278(14) 0.0342(16) -0.0046(13) 0.0076(12) -0.0102(12)
C115 0.0262(14) 0.0363(16) 0.0309(15) -0.0015(13) 0.0112(12) -0.0103(12)
C116 0.0222(13) 0.0314(15) 0.0225(13) -0.0021(11) 0.0080(10) -0.0028(11)
C121 0.0161(11) 0.0217(13) 0.0148(11) -0.0009(10) 0.0016(9) 0.0040(10)
C122 0.0159(11) 0.0232(13) 0.0155(11) -0.0019(10) 0.0024(9) 0.0029(10)
C123 0.0243(13) 0.0249(14) 0.0244(13) -0.0075(11) 0.0062(10) 0.0039(11)
C124 0.0260(13) 0.0379(16) 0.0184(12) -0.0060(11) 0.0088(10) 0.0070(12)
C125 0.0218(13) 0.0327(15) 0.0212(13) 0.0039(11) 0.0093(10) 0.0042(11)
C126 0.0182(12) 0.0246(14) 0.0204(13) 0.0003(10) 0.0042(10) 0.0013(10)
N211 0.0190(10) 0.0203(11) 0.0155(10) -0.0032(8) 0.0061(8) 0.0002(8)
C212 0.0186(12) 0.0250(13) 0.0151(11) -0.0046(10) 0.0071(9) -0.0009(10)
C213 0.0218(13) 0.0306(15) 0.0234(13) -0.0049(11) 0.0049(10) -0.0071(11)
C214 0.0323(15) 0.0270(14) 0.0255(13) -0.0056(11) 0.0114(11) -0.0106(12)
C215 0.0361(15) 0.0222(14) 0.0274(14) -0.0008(11) 0.0113(12) -0.0019(11)
C216 0.0248(13) 0.0238(13) 0.0215(12) -0.0011(11) 0.0057(10) 0.0022(11)
C221 0.0194(11) 0.0222(12) 0.0147(11) -0.0042(10) 0.0048(9) 0.0023(10)
C222 0.0170(12) 0.0245(13) 0.0157(11) -0.0045(10) 0.0052(9) 0.0026(10)
C223 0.0186(12) 0.0312(14) 0.0200(12) -0.0047(11) 0.0034(10) 0.0004(11)
C224 0.0226(13) 0.0359(16) 0.0225(13) -0.0020(12) 0.0020(10) 0.0087(12)
C225 0.0315(14) 0.0206(14) 0.0256(13) 0.0004(11) 0.0061(11) 0.0078(11)
C226 0.0235(13) 0.0220(13) 0.0194(12) -0.0046(10) 0.0035(10) 0.0002(10)
N312 0.0260(12) 0.0413(14) 0.0221(12) -0.0075(11) 0.0088(10) 0.0002(11)
C311 0.0165(12) 0.0215(12) 0.0215(13) -0.0053(10) 0.0030(10) -0.0003(10)
C411 0.0205(13) 0.0235(13) 0.0190(12) -0.0029(10) 0.0060(10) -0.0030(10)
N412 0.0267(12) 0.0337(14) 0.0310(13) 0.0061(11) 0.0034(10) 0.0031(11)
O511 0.0462(13) 0.0355(12) 0.0379(12) -0.0049(10) 0.0002(10) -0.0070(10)
C512 0.0476(11) 0.0458(12) 0.0484(11) -0.0033(9) 0.0120(8) -0.0013(9)
O611 0.0757(18) 0.0468(15) 0.0541(15) 0.0172(12) 0.0276(14) 0.0219(13)
C612 0.0738(15) 0.0729(15) 0.0755(15) 0.0041(9) 0.0270(10) 0.0021(9)

loop_
_atom_type_symbol
_atom_type_description
_atom_type_scat_dispersion_real
_atom_type_scat_dispersion_imag
_atom_type_scat_source
C C 0.0033 0.0016 'International Tables Vol C Tables 4.2.6.8 and 6.1.1.4'
H H 0.0000 0.0000 'International Tables Vol C Tables 4.2.6.8 and 6.1.1.4'
N N 0.0061 0.0033 'International Tables Vol C Tables 4.2.6.8 and 6.1.1.4'
K K 0.2009 0.2494 'International Tables Vol C Tables 4.2.6.8 and 6.1.1.4'
Ir Ir -1.4442 7.9887 'International Tables Vol C Tables 4.2.6.8 and 6.1.1.4'
O O 0.0106 0.0060 'International Tables Vol C Tables 4.2.6.8 and 6.1.1.4'

loop_
_geom_angle_atom_site_label_1
_geom_angle_atom_site_label_2
_geom_angle_atom_site_label_3
_geom_angle
_geom_angle_site_symmetry_1
_geom_angle_site_symmetry_3
C121 Ir1 N211 93.27(9) . .
C121 Ir1 N111 79.98(9) . .
N211 Ir1 N111 172.17(8) . .
C121 Ir1 C221 88.43(9) . .
N211 Ir1 C221 79.91(9) . .
N111 Ir1 C221 95.85(9) . .
C121 Ir1 C411 89.87(10) . .
N211 Ir1 C411 95.44(9) . .
N111 Ir1 C411 88.53(9) . .
C221 Ir1 C411 174.95(10) . .
C121 Ir1 C311 172.15(10) . .
N211 Ir1 C311 91.48(9) . .
N111 Ir1 C311 94.82(9) . .
C221 Ir1 C311 86.24(9) . .
C411 Ir1 C311 95.91(10) . .
O611 K1 N312 88.09(8) . .
O611 K1 O511 139.18(8) . .
N312 K1 O511 87.78(8) . .
O611 K1 N312 125.84(8) . 3_656
N312 K1 N312 81.70(7) . 3_656
O511 K1 N312 93.61(7) . 3_656
O611 K1 C222 115.91(7) . .
N312 K1 C222 156.00(7) . .
O511 K1 C222 74.13(7) . .
N312 K1 C222 83.81(6) 3_656 .
O611 K1 C223 99.99(8) . .
N312 K1 C223 158.56(7) . .
O511 K1 C223 73.07(7) . .
N312 K1 C223 108.50(7) 3_656 .
C222 K1 C223 24.70(6) . .
O611 K1 C221 106.46(7) . .
N312 K1 C221 151.71(7) . .
O511 K1 C221 95.83(7) . .
N312 K1 C221 70.09(6) 3_656 .
C222 K1 C221 24.82(6) . .
C223 K1 C221 43.84(6) . .
O611 K1 C226 82.02(7) . .
N312 K1 C226 151.41(7) . .
O511 K1 C226 116.94(7) . .
N312 K1 C226 82.55(6) 3_656 .
C222 K1 C226 42.82(6) . .
C223 K1 C226 50.02(7) . .
C221 K1 C226 24.54(6) . .
O611 K1 C224 76.08(7) . .
N312 K1 C224 157.35(7) . .
O511 K1 C224 93.67(7) . .
N312 K1 C224 120.69(6) 3_656 .
C222 K1 C224 42.88(6) . .
C223 K1 C224 24.19(7) . .
C221 K1 C224 50.62(6) . .
C226 K1 C224 42.81(6) . .
O611 K1 C311 128.16(8) . .
N312 K1 C311 101.65(7) . .
O511 K1 C311 92.40(7) . .
N312 K1 C311 20.04(6) 3_656 .
C222 K1 C311 64.36(6) . .
C223 K1 C311 88.99(6) . .
C221 K1 C311 50.27(6) . .
C226 K1 C311 65.34(6) . .
C224 K1 C311 100.87(6) . .
O611 K1 C225 66.91(7) . .
N312 K1 C225 154.06(8) . .
O511 K1 C225 115.42(7) . .
N312 K1 C225 106.78(7) 3_656 .
C222 K1 C225 49.48(6) . .
C223 K1 C225 42.41(7) . .
C221 K1 C225 43.10(6) . .
C226 K1 C225 24.27(6) . .
C224 K1 C225 24.02(7) . .
C311 K1 C225 89.40(6) . .
O611 K1 C114 76.02(8) . 4_565
N312 K1 C114 67.57(7) . 4_565
O511 K1 C114 64.93(7) . 4_565
N312 K1 C114 142.29(7) 3_656 4_565
C222 K1 C114 116.18(7) . 4_565
C223 K1 C114 94.95(7) . 4_565
C221 K1 C114 138.80(7) . 4_565
C226 K1 C114 134.25(7) . 4_565
C224 K1 C114 92.60(7) . 4_565
C311 K1 C114 154.45(7) . 4_565
C225 K1 C114 110.39(7) . 4_565
C116 N111 C112 119.4(2) . .
C116 N111 Ir1 124.53(17) . .
C112 N111 Ir1 115.93(16) . .
N111 C112 C113 119.2(2) . .
N111 C112 C122 114.7(2) . .
C113 C112 C122 126.1(2) . .
C114 C113 C112 120.9(3) . .
C114 C113 H113 119.6 . .
C112 C113 H113 119.6 . .
C113 C114 C115 119.1(3) . .
C113 C114 K1 86.92(18) . 4_666
C115 C114 K1 109.44(19) . 4_666
C113 C114 H114 120.5 . .
C115 C114 H114 120.5 . .
K1 C114 H114 74.0 4_666 .
C116 C115 C114 118.5(3) . .
C116 C115 H115 120.7 . .
C114 C115 H115 120.7 . .
N111 C116 C115 122.8(3) . .
N111 C116 H116 118.6 . .
C115 C116 H116 118.6 . .
C126 C121 C122 117.0(2) . .
C126 C121 Ir1 129.23(18) . .
C122 C121 Ir1 113.75(18) . .
C123 C122 C121 121.0(2) . .
C123 C122 C112 123.4(2) . .
C121 C122 C112 115.6(2) . .
C124 C123 C122 120.0(2) . .
C124 C123 H123 120.0 . .
C122 C123 H123 120.0 . .
C123 C124 C125 119.7(2) . .
C123 C124 H124 120.1 . .
C125 C124 H124 120.1 . .
C126 C125 C124 120.5(2) . .
C126 C125 H125 119.7 . .
C124 C125 H125 119.7 . .
C125 C126 C121 121.6(2) . .
C125 C126 H126 119.2 . .
C121 C126 H126 119.2 . .
C216 N211 C212 119.1(2) . .
C216 N211 Ir1 124.55(17) . .
C212 N211 Ir1 116.32(17) . .
N211 C212 C213 119.9(2) . .
N211 C212 C222 114.2(2) . .
C213 C212 C222 125.9(2) . .
C214 C213 C212 120.3(2) . .
C214 C213 H213 119.8 . .
C212 C213 H213 119.8 . .
C213 C214 C215 119.3(2) . .
C213 C214 H214 120.3 . .
C215 C214 H214 120.3 . .
C216 C215 C214 118.7(3) . .
C216 C215 H215 120.7 . .
C214 C215 H215 120.7 . .
N211 C216 C215 122.7(2) . .
N211 C216 H216 118.6 . .
C215 C216 H216 118.6 . .
C226 C221 C222 117.4(2) . .
C226 C221 Ir1 128.55(19) . .
C222 C221 Ir1 114.03(18) . .
C226 C221 K1 78.82(14) . .
C222 C221 K1 76.74(14) . .
Ir1 C221 K1 112.20(9) . .
C223 C222 C221 121.6(2) . .
C223 C222 C212 123.1(2) . .
C221 C222 C212 115.4(2) . .
C223 C222 K1 78.16(15) . .
C221 C222 K1 78.43(14) . .
C212 C222 K1 112.96(15) . .
C224 C223 C222 119.8(2) . .
C224 C223 K1 79.45(16) . .
C222 C223 K1 77.14(15) . .
C224 C223 H223 120.1 . .
C222 C223 H223 120.1 . .
K1 C223 H223 113.8 . .
C223 C224 C225 119.7(2) . .
C223 C224 K1 76.36(16) . .
C225 C224 K1 78.60(16) . .
C223 C224 H224 120.2 . .
C225 C224 H224 120.2 . .
K1 C224 H224 115.6 . .
C224 C225 C226 121.0(2) . .
C224 C225 K1 77.38(15) . .
C226 C225 K1 77.17(15) . .
C224 C225 H225 119.5 . .
C226 C225 H225 119.5 . .
K1 C225 H225 116.6 . .
C225 C226 C221 120.6(2) . .
C225 C226 K1 78.56(15) . .
C221 C226 K1 76.64(14) . .
C225 C226 H226 119.7 . .
C221 C226 H226 119.7 . .
K1 C226 H226 115.7 . .
C311 N312 K1 163.1(2) 3_656 .
C311 N312 K1 97.59(18) 3_656 3_656
K1 N312 K1 98.30(7) . 3_656
N312 C311 Ir1 172.2(2) 3_656 .
N312 C311 K1 62.36(16) 3_656 .
Ir1 C311 K1 110.49(9) . .
N412 C411 Ir1 177.3(2) . .
C512 O511 K1 102.39(18) . .
C512 O511 H511 109.7 . .
K1 O511 H511 129.5 . .
O511 C512 H51A 105.0 . .
O511 C512 H51B 108.9 . .
H51A C512 H51B 90.5 . .
O511 C512 H51C 109.6 . .
H51A C512 H51C 112.6 . .
H51B C512 H51C 127.1 . .
C612 O611 K1 113.9(2) . .
C612 O611 H611 105.9 . .
K1 O611 H611 140.1 . .
O611 C612 H61A 117.7 . .
O611 C612 H61B 109.3 . .
H61A C612 H61B 124.0 . .
O611 C612 H61C 109.9 . .
H61A C612 H61C 99.8 . .
H61B C612 H61C 90.9 . .

loop_
_geom_bond_atom_site_label_1
_geom_bond_atom_site_label_2
_geom_bond_distance
_geom_bond_site_symmetry_2
Ir1 C121 2.049(2) .
Ir1 N211 2.049(2) .
Ir1 N111 2.052(2) .
Ir1 C221 2.053(2) .
Ir1 C411 2.056(3) .
Ir1 C311 2.058(3) .
K1 O611 2.717(2) .
K1 N312 2.757(2) .
K1 O511 2.759(2) .
K1 N312 2.975(2) 3_656
K1 C222 3.266(3) .
K1 C223 3.278(3) .
K1 C221 3.287(2) .
K1 C226 3.314(3) .
K1 C224 3.317(3) .
K1 C311 3.329(3) .
K1 C225 3.332(3) .
K1 C114 3.441(3) 4_565
N111 C116 1.350(3) .
N111 C112 1.365(3) .
C112 C113 1.400(4) .
C112 C122 1.457(3) .
C113 C114 1.373(4) .
C113 H113 0.9500 .
C114 C115 1.389(4) .
C114 K1 3.441(3) 4_666
C114 H114 0.9500 .
C115 C116 1.373(4) .
C115 H115 0.9500 .
C116 H116 0.9500 .
C121 C126 1.407(4) .
C121 C122 1.408(3) .
C122 C123 1.405(3) .
C123 C124 1.383(4) .
C123 H123 0.9500 .
C124 C125 1.383(4) .
C124 H124 0.9500 .
C125 C126 1.383(4) .
C125 H125 0.9500 .
C126 H126 0.9500 .
N211 C216 1.348(3) .
N211 C212 1.368(3) .
C212 C213 1.392(4) .
C212 C222 1.468(4) .
C213 C214 1.373(4) .
C213 H213 0.9500 .
C214 C215 1.386(4) .
C214 H214 0.9500 .
C215 C216 1.372(4) .
C215 H215 0.9500 .
C216 H216 0.9500 .
C221 C226 1.403(4) .
C221 C222 1.409(3) .
C222 C223 1.400(3) .
C223 C224 1.382(4) .
C223 H223 0.9500 .
C224 C225 1.383(4) .
C224 H224 0.9500 .
C225 C226 1.397(4) .
C225 H225 0.9500 .
C226 H226 0.9500 .
N312 C311 1.151(3) 3_656
N312 K1 2.975(2) 3_656
C311 N312 1.151(3) 3_656
C411 N412 1.147(3) .
O511 C512 1.396(4) .
O511 H511 0.9297 .
C512 H51A 0.9600 .
C512 H51B 0.9601 .
C512 H51C 0.9600 .
O611 C612 1.394(5) .
O611 H611 0.9463 .
C612 H61A 0.9601 .
C612 H61B 0.9601 .
C612 H61C 0.9600 .

loop_
_geom_torsion_atom_site_label_1
_geom_torsion_atom_site_label_2
_geom_torsion_atom_site_label_3
_geom_torsion_atom_site_label_4
_geom_torsion
_geom_torsion_site_symmetry_1
_geom_torsion_site_symmetry_4
C121 Ir1 N111 C116 175.0(2) . .
N211 Ir1 N111 C116 -154.5(5) . .
C221 Ir1 N111 C116 -97.7(2) . .
C411 Ir1 N111 C116 84.8(2) . .
C311 Ir1 N111 C116 -11.0(2) . .
C121 Ir1 N111 C112 -1.18(16) . .
N211 Ir1 N111 C112 29.4(6) . .
C221 Ir1 N111 C112 86.18(17) . .
C411 Ir1 N111 C112 -91.31(17) . .
C311 Ir1 N111 C112 172.89(17) . .
C116 N111 C112 C113 1.3(3) . .
Ir1 N111 C112 C113 177.62(18) . .
C116 N111 C112 C122 -177.0(2) . .
Ir1 N111 C112 C122 -0.7(3) . .
N111 C112 C113 C114 -1.1(4) . .
C122 C112 C113 C114 177.0(3) . .
C112 C113 C114 C115 -0.3(4) . .
C112 C113 C114 K1 -110.9(2) . 4_666
C113 C114 C115 C116 1.5(4) . .
K1 C114 C115 C116 99.0(3) 4_666 .
C112 N111 C116 C115 -0.1(4) . .
Ir1 N111 C116 C115 -176.1(2) . .
C114 C115 C116 N111 -1.3(4) . .
N211 Ir1 C121 C126 5.5(2) . .
N111 Ir1 C121 C126 -178.5(2) . .
C221 Ir1 C121 C126 85.3(2) . .
C411 Ir1 C121 C126 -90.0(2) . .
C311 Ir1 C121 C126 132.6(6) . .
N211 Ir1 C121 C122 -173.17(17) . .
N111 Ir1 C121 C122 2.85(16) . .
C221 Ir1 C121 C122 -93.38(18) . .
C411 Ir1 C121 C122 91.38(18) . .
C311 Ir1 C121 C122 -46.1(7) . .
C126 C121 C122 C123 -0.9(3) . .
Ir1 C121 C122 C123 177.95(18) . .
C126 C121 C122 C112 177.1(2) . .
Ir1 C121 C122 C112 -4.1(3) . .
N111 C112 C122 C123 -178.9(2) . .
C113 C112 C122 C123 2.9(4) . .
N111 C112 C122 C121 3.2(3) . .
C113 C112 C122 C121 -175.0(2) . .
C121 C122 C123 C124 1.2(4) . .
C112 C122 C123 C124 -176.6(2) . .
C122 C123 C124 C125 -0.4(4) . .
C123 C124 C125 C126 -0.6(4) . .
C124 C125 C126 C121 0.9(4) . .
C122 C121 C126 C125 -0.1(3) . .
Ir1 C121 C126 C125 -178.73(18) . .
C121 Ir1 N211 C216 -91.7(2) . .
N111 Ir1 N211 C216 -121.9(5) . .
C221 Ir1 N211 C216 -179.6(2) . .
C411 Ir1 N211 C216 -1.6(2) . .
C311 Ir1 N211 C216 94.5(2) . .
C121 Ir1 N211 C212 85.09(17) . .
N111 Ir1 N211 C212 55.0(6) . .
C221 Ir1 N211 C212 -2.74(17) . .
C411 Ir1 N211 C212 175.27(17) . .
C311 Ir1 N211 C212 -88.65(18) . .
C216 N211 C212 C213 1.8(3) . .
Ir1 N211 C212 C213 -175.20(18) . .
C216 N211 C212 C222 -178.7(2) . .
Ir1 N211 C212 C222 4.2(3) . .
N211 C212 C213 C214 -1.3(4) . .
C222 C212 C213 C214 179.3(2) . .
C212 C213 C214 C215 0.2(4) . .
C213 C214 C215 C216 0.5(4) . .
C212 N211 C216 C215 -1.2(4) . .
Ir1 N211 C216 C215 175.59(19) . .
C214 C215 C216 N211 0.0(4) . .
C121 Ir1 C221 C226 88.8(2) . .
N211 Ir1 C221 C226 -177.6(2) . .
N111 Ir1 C221 C226 9.1(2) . .
C411 Ir1 C221 C226 159.2(10) . .
C311 Ir1 C221 C226 -85.4(2) . .
C121 Ir1 C221 C222 -92.99(18) . .
N211 Ir1 C221 C222 0.60(17) . .
N111 Ir1 C221 C222 -172.75(17) . .
C411 Ir1 C221 C222 -22.6(11) . .
C311 Ir1 C221 C222 92.78(19) . .
C121 Ir1 C221 K1 -177.87(11) . .
N211 Ir1 C221 K1 -84.27(9) . .
N111 Ir1 C221 K1 102.37(9) . .
C411 Ir1 C221 K1 -107.5(10) . .
C311 Ir1 C221 K1 7.90(10) . .
O611 K1 C221 C226 -5.38(17) . .
N312 K1 C221 C226 113.02(19) . .
O511 K1 C221 C226 -150.80(15) . .
N312 K1 C221 C226 117.46(16) 3_656 .
C222 K1 C221 C226 -121.9(2) . .
C223 K1 C221 C226 -92.72(17) . .
C224 K1 C221 C226 -60.83(15) . .
C311 K1 C221 C226 120.93(17) . .
C225 K1 C221 C226 -29.30(14) . .
C114 K1 C221 C226 -92.80(17) 4_565 .
O611 K1 C221 C222 116.52(15) . .
N312 K1 C221 C222 -125.08(18) . .
O511 K1 C221 C222 -28.90(15) . .
N312 K1 C221 C222 -120.64(15) 3_656 .
C223 K1 C221 C222 29.18(14) . .
C226 K1 C221 C222 121.9(2) . .
C224 K1 C221 C222 61.06(14) . .
C311 K1 C221 C222 -117.17(16) . .
C225 K1 C221 C222 92.60(16) . .
C114 K1 C221 C222 29.10(19) 4_565 .
O611 K1 C221 Ir1 -132.64(11) . .
N312 K1 C221 Ir1 -14.2(2) . .
O511 K1 C221 Ir1 81.94(11) . .
N312 K1 C221 Ir1 -9.80(10) 3_656 .
C222 K1 C221 Ir1 110.84(18) . .
C223 K1 C221 Ir1 140.02(15) . .
C226 K1 C221 Ir1 -127.3(2) . .
C224 K1 C221 Ir1 171.90(15) . .
C311 K1 C221 Ir1 -6.33(8) . .
C225 K1 C221 Ir1 -156.57(16) . .
C114 K1 C221 Ir1 139.94(10) 4_565 .
C226 C221 C222 C223 1.5(4) . .
Ir1 C221 C222 C223 -176.85(19) . .
K1 C221 C222 C223 -68.2(2) . .
C226 C221 C222 C212 179.8(2) . .
Ir1 C221 C222 C212 1.4(3) . .
K1 C221 C222 C212 110.09(19) . .
C226 C221 C222 K1 69.7(2) . .
Ir1 C221 C222 K1 -108.66(13) . .
N211 C212 C222 C223 174.6(2) . .
C213 C212 C222 C223 -6.0(4) . .
N211 C212 C222 C221 -3.7(3) . .
C213 C212 C222 C221 175.7(2) . .
N211 C212 C222 K1 84.0(2) . .
C213 C212 C222 K1 -96.6(3) . .
O611 K1 C222 C223 53.53(18) . .
N312 K1 C222 C223 -126.4(2) . .
O511 K1 C222 C223 -83.91(16) . .
N312 K1 C222 C223 -179.46(16) 3_656 .
C221 K1 C222 C223 126.1(2) . .
C226 K1 C222 C223 94.84(17) . .
C224 K1 C222 C223 29.92(15) . .
C311 K1 C222 C223 175.45(17) . .
C225 K1 C222 C223 62.20(16) . .
C114 K1 C222 C223 -33.00(17) 4_565 .
O611 K1 C222 C221 -72.55(16) . .
N312 K1 C222 C221 107.5(2) . .
O511 K1 C222 C221 150.01(15) . .
N312 K1 C222 C221 54.46(14) 3_656 .
C223 K1 C222 C221 -126.1(2) . .
C226 K1 C222 C221 -31.25(13) . .
C224 K1 C222 C221 -96.16(16) . .
C311 K1 C222 C221 49.37(14) . .
C225 K1 C222 C221 -63.88(14) . .
C114 K1 C222 C221 -159.08(14) 4_565 .
O611 K1 C222 C212 174.62(16) . .
N312 K1 C222 C212 -5.3(3) . .
O511 K1 C222 C212 37.18(16) . .
N312 K1 C222 C212 -58.36(17) 3_656 .
C223 K1 C222 C212 121.1(2) . .
C221 K1 C222 C212 -112.8(2) . .
C226 K1 C222 C212 -144.1(2) . .
C224 K1 C222 C212 151.0(2) . .
C311 K1 C222 C212 -63.46(16) . .
C225 K1 C222 C212 -176.7(2) . .
C114 K1 C222 C212 88.09(17) 4_565 .
C221 C222 C223 C224 -1.4(4) . .
C212 C222 C223 C224 -179.5(2) . .
K1 C222 C223 C224 -69.7(2) . .
C221 C222 C223 K1 68.3(2) . .
C212 C222 C223 K1 -109.8(2) . .
O611 K1 C223 C224 -8.66(16) . .
N312 K1 C223 C224 -119.5(2) . .
O511 K1 C223 C224 -147.21(16) . .
N312 K1 C223 C224 124.65(15) 3_656 .
C222 K1 C223 C224 124.1(2) . .
C221 K1 C223 C224 94.75(17) . .
C226 K1 C223 C224 61.98(15) . .
C311 K1 C223 C224 119.98(16) . .
C225 K1 C223 C224 29.77(14) . .
C114 K1 C223 C224 -85.30(16) 4_565 .
O611 K1 C223 C222 -132.74(16) . .
N312 K1 C223 C222 116.4(2) . .
O511 K1 C223 C222 88.71(16) . .
N312 K1 C223 C222 0.57(17) 3_656 .
C221 K1 C223 C222 -29.33(14) . .
C226 K1 C223 C222 -62.10(15) . .
C224 K1 C223 C222 -124.1(2) . .
C311 K1 C223 C222 -4.10(16) . .
C225 K1 C223 C222 -94.31(17) . .
C114 K1 C223 C222 150.62(16) 4_565 .
C222 C223 C224 C225 0.3(4) . .
K1 C223 C224 C225 -68.1(2) . .
C222 C223 C224 K1 68.5(2) . .
O611 K1 C224 C223 171.21(17) . .
N312 K1 C224 C223 124.3(2) . .
O511 K1 C224 C223 31.27(16) . .
N312 K1 C224 C223 -65.12(17) 3_656 .
C222 K1 C224 C223 -30.58(14) . .
C221 K1 C224 C223 -63.26(15) . .
C226 K1 C224 C223 -95.51(17) . .
C311 K1 C224 C223 -61.88(16) . .
C225 K1 C224 C223 -124.7(2) . .
C114 K1 C224 C223 96.31(16) 4_565 .
O611 K1 C224 C225 -64.13(16) . .
N312 K1 C224 C225 -111.0(2) . .
O511 K1 C224 C225 155.93(16) . .
N312 K1 C224 C225 59.54(18) 3_656 .
C222 K1 C224 C225 94.08(17) . .
C223 K1 C224 C225 124.7(2) . .
C221 K1 C224 C225 61.40(15) . .
C226 K1 C224 C225 29.15(14) . .
C311 K1 C224 C225 62.78(16) . .
C114 K1 C224 C225 -139.03(16) 4_565 .
C223 C224 C225 C226 0.5(4) . .
K1 C224 C225 C226 -66.4(2) . .
C223 C224 C225 K1 66.9(2) . .
O611 K1 C225 C224 108.31(17) . .
N312 K1 C225 C224 124.75(19) . .
O511 K1 C225 C224 -26.78(17) . .
N312 K1 C225 C224 -129.27(16) 3_656 .
C222 K1 C225 C224 -63.22(16) . .
C223 K1 C225 C224 -29.98(14) . .
C221 K1 C225 C224 -96.70(18) . .
C226 K1 C225 C224 -126.3(2) . .
C311 K1 C225 C224 -119.15(16) . .
C114 K1 C225 C224 44.33(17) 4_565 .
O611 K1 C225 C226 -125.36(18) . .
N312 K1 C225 C226 -108.9(2) . .
O511 K1 C225 C226 99.56(16) . .
N312 K1 C225 C226 -2.93(18) 3_656 .
C222 K1 C225 C226 63.12(16) . .
C223 K1 C225 C226 96.36(18) . .
C221 K1 C225 C226 29.64(15) . .
C224 K1 C225 C226 126.3(2) . .
C311 K1 C225 C226 7.19(16) . .
C114 K1 C225 C226 170.67(16) 4_565 .
C224 C225 C226 C221 -0.3(4) . .
K1 C225 C226 C221 -66.8(2) . .
C224 C225 C226 K1 66.5(2) . .
C222 C221 C226 C225 -0.7(4) . .
Ir1 C221 C226 C225 177.43(19) . .
K1 C221 C226 C225 67.9(2) . .
C222 C221 C226 K1 -68.5(2) . .
Ir1 C221 C226 K1 109.57(19) . .
O611 K1 C226 C225 49.25(17) . .
N312 K1 C226 C225 120.14(19) . .
O511 K1 C226 C225 -92.56(17) . .
N312 K1 C226 C225 177.17(17) 3_656 .
C222 K1 C226 C225 -93.91(18) . .
C223 K1 C226 C225 -61.00(16) . .
C221 K1 C226 C225 -125.5(2) . .
C224 K1 C226 C225 -28.85(15) . .
C311 K1 C226 C225 -172.09(18) . .
C114 K1 C226 C225 -12.3(2) 4_565 .
O611 K1 C226 C221 174.79(16) . .
N312 K1 C226 C221 -114.32(19) . .
O511 K1 C226 C221 32.98(17) . .
N312 K1 C226 C221 -57.29(15) 3_656 .
C222 K1 C226 C221 31.63(14) . .
C223 K1 C226 C221 64.54(15) . .
C224 K1 C226 C221 96.69(17) . .
C311 K1 C226 C221 -46.55(14) . .
C225 K1 C226 C221 125.5(2) . .
C114 K1 C226 C221 113.29(16) 4_565 .
O611 K1 N312 C311 -33.6(8) . 3_656
O511 K1 N312 C311 105.8(8) . 3_656
N312 K1 N312 C311 -160.3(8) 3_656 3_656
C222 K1 N312 C311 146.3(7) . 3_656
C223 K1 N312 C311 79.3(8) . 3_656
C221 K1 N312 C311 -156.0(7) . 3_656
C226 K1 N312 C311 -103.0(7) . 3_656
C224 K1 N312 C311 11.6(9) . 3_656
C311 K1 N312 C311 -162.2(7) . 3_656
C225 K1 N312 C311 -48.7(8) . 3_656
C114 K1 N312 C311 42.0(8) 4_565 3_656
O611 K1 N312 K1 126.65(9) . 3_656
O511 K1 N312 K1 -93.97(8) . 3_656
N312 K1 N312 K1 0.0 3_656 3_656
C222 K1 N312 K1 -53.43(19) . 3_656
C223 K1 N312 K1 -120.40(18) . 3_656
C221 K1 N312 K1 4.22(19) . 3_656
C226 K1 N312 K1 57.21(17) . 3_656
C224 K1 N312 K1 171.82(16) . 3_656
C311 K1 N312 K1 -1.98(9) . 3_656
C225 K1 N312 K1 111.54(15) . 3_656
C114 K1 N312 K1 -157.70(10) 4_565 3_656
C121 Ir1 C311 N312 -33(2) . 3_656
N211 Ir1 C311 N312 94.3(18) . 3_656
N111 Ir1 C311 N312 -81.0(18) . 3_656
C221 Ir1 C311 N312 14.6(18) . 3_656
C411 Ir1 C311 N312 -170.0(18) . 3_656
C121 Ir1 C311 K1 -55.1(7) . .
N211 Ir1 C311 K1 72.08(10) . .
N111 Ir1 C311 K1 -103.28(9) . .
C221 Ir1 C311 K1 -7.71(10) . .
C411 Ir1 C311 K1 167.70(10) . .
O611 K1 C311 N312 -91.1(2) . 3_656
N312 K1 C311 N312 5.7(2) . 3_656
O511 K1 C311 N312 94.0(2) . 3_656
C222 K1 C311 N312 165.1(2) . 3_656
C223 K1 C311 N312 167.0(2) . 3_656
C221 K1 C311 N312 -170.4(2) . 3_656
C226 K1 C311 N312 -147.4(2) . 3_656
C224 K1 C311 N312 -171.8(2) . 3_656
C225 K1 C311 N312 -150.6(2) . 3_656
C114 K1 C311 N312 67.6(3) 4_565 3_656
O611 K1 C311 Ir1 85.61(13) . .
N312 K1 C311 Ir1 -177.58(10) . .
O511 K1 C311 Ir1 -89.35(11) . .
N312 K1 C311 Ir1 176.7(3) 3_656 .
C222 K1 C311 Ir1 -18.23(9) . .
C223 K1 C311 Ir1 -16.33(11) . .
C221 K1 C311 Ir1 6.24(8) . .
C226 K1 C311 Ir1 29.32(9) . .
C224 K1 C311 Ir1 4.85(12) . .
C225 K1 C311 Ir1 26.07(11) . .
C114 K1 C311 Ir1 -115.75(16) 4_565 .
C121 Ir1 C411 N412 -10(5) . .
N211 Ir1 C411 N412 -104(5) . .
N111 Ir1 C411 N412 70(5) . .
C221 Ir1 C411 N412 -81(5) . .
C311 Ir1 C411 N412 164(5) . .
O611 K1 O511 C512 157.84(19) . .
N312 K1 O511 C512 73.34(19) . .
N312 K1 O511 C512 -8.19(19) 3_656 .
C222 K1 O511 C512 -90.71(19) . .
C223 K1 O511 C512 -116.45(19) . .
C221 K1 O511 C512 -78.53(19) . .
C226 K1 O511 C512 -91.7(2) . .
C224 K1 O511 C512 -129.29(19) . .
C311 K1 O511 C512 -28.23(19) . .
C225 K1 O511 C512 -118.70(19) . .
C114 K1 O511 C512 139.5(2) 4_565 .
N312 K1 O611 C612 -27.1(3) . .
O511 K1 O611 C612 -111.5(3) . .
N312 K1 O611 C612 51.2(3) 3_656 .
C222 K1 O611 C612 152.9(3) . .
C223 K1 O611 C612 172.9(3) . .
C221 K1 O611 C612 128.2(3) . .
C226 K1 O611 C612 126.0(3) . .
C224 K1 O611 C612 169.2(3) . .
C311 K1 O611 C612 76.2(3) . .
C225 K1 O611 C612 145.8(3) . .
C114 K1 O611 C612 -94.5(3) 4_565 .
